data_4114572
loop_
_publ_author_name
'Anima Bose'
'Pingang He'
'Charles Liu'
'Brett D. Ellman'
'Robert J. Twieg'
'Songping D. Huang'

_publ_section_title
;
 Strong Electron-Acceptor Methylviologen Dications Confined in a 2D
 Inorganic Host: Synthesis, Structural Characterization, Charge Transport
 and Electrochemical Properties of (MV)0.25V2O5
;
_journal_name_full 'Journal of the American Chemical Society'
_journal_page_first 4
_journal_page_last 5
_journal_paper_doi 10.1021/ja016865+
_journal_volume 124
_journal_year 2002
_chemical_formula_sum 'C18 H21 N3 O30 V12'
_chemical_formula_weight 1370.66
_chemical_name_systematic
; 
 ? 
;
_space_group_IT_number 2
_symmetry_cell_setting triclinic
_symmetry_space_group_name_Hall '-P 1'
_symmetry_space_group_name_H-M 'P -1'
_atom_sites_solution_hydrogens geom
_atom_sites_solution_primary direct
_atom_sites_solution_secondary difmap
_audit_creation_method SHELXL-97
_cell_angle_alpha 67.015(2)
_cell_angle_beta 72.957(2)
_cell_angle_gamma 84.403(2)
_cell_formula_units_Z 2
_cell_length_a 11.5683(14)
_cell_length_b 13.4244(17)
_cell_length_c 14.2656(18)
_cell_measurement_temperature 293(2)
_cell_volume 1949.6(4)
_computing_structure_refinement 'SHELXL-97 (Sheldrick, 1997)'
_computing_structure_solution 'SHELXS-97 (Sheldrick, 1990)'
_diffrn_ambient_temperature 293(2)
_diffrn_measured_fraction_theta_full 0.967
_diffrn_measured_fraction_theta_max 0.967
_diffrn_radiation_monochromator graphite
_diffrn_radiation_source 'fine-focus sealed tube'
_diffrn_radiation_type MoK\a
_diffrn_radiation_wavelength 0.71073
_diffrn_reflns_av_R_equivalents 0.0502
_diffrn_reflns_av_sigmaI/netI 0.1190
_diffrn_reflns_limit_h_max 14
_diffrn_reflns_limit_h_min -15
_diffrn_reflns_limit_k_max 16
_diffrn_reflns_limit_k_min -17
_diffrn_reflns_limit_l_max 8
_diffrn_reflns_limit_l_min -18
_diffrn_reflns_number 13480
_diffrn_reflns_theta_full 28.29
_diffrn_reflns_theta_max 28.29
_diffrn_reflns_theta_min 1.61
_exptl_absorpt_coefficient_mu 2.837
_exptl_crystal_density_diffrn 2.335
_exptl_crystal_F_000 1332
_refine_diff_density_max 0.875
_refine_diff_density_min -0.820
_refine_diff_density_rms 0.163
_refine_ls_extinction_method none
_refine_ls_goodness_of_fit_ref 1.012
_refine_ls_hydrogen_treatment mixed
_refine_ls_matrix_type full
_refine_ls_number_parameters 571
_refine_ls_number_reflns 9361
_refine_ls_number_restraints 0
_refine_ls_restrained_S_all 1.012
_refine_ls_R_factor_all 0.2334
_refine_ls_R_factor_gt 0.0877
_refine_ls_shift/su_max 0.390
_refine_ls_shift/su_mean 0.007
_refine_ls_structure_factor_coef Fsqd
_refine_ls_weighting_details 'calc w=1/[\s^2^(Fo^2^)+(0.0854P)^2^+1.6297P] where P=(Fo^2^+2Fc^2^)/3'
_refine_ls_weighting_scheme calc
_refine_ls_wR_factor_gt 0.1802
_refine_ls_wR_factor_ref 0.2446
_reflns_number_gt 3463
_reflns_number_total 9361
_reflns_threshold_expression >2sigma(I)
_cod_data_source_file ja0168652B_s2.cif
_cod_data_source_block 154sd
_cod_database_code 4114572

loop_
_symmetry_equiv_pos_as_xyz
'x, y, z'
'-x, -y, -z'

loop_
_atom_site_label
_atom_site_type_symbol
_atom_site_fract_x
_atom_site_fract_y
_atom_site_fract_z
_atom_site_U_iso_or_equiv
_atom_site_adp_type
_atom_site_occupancy
_atom_site_symmetry_multiplicity
_atom_site_calc_flag
_atom_site_refinement_flags
V7 V 0.86409(16) 0.08065(14) 0.12933(15) 0.0166(4) Uani 1 1 d .
V8 V 0.79516(16) 0.26250(14) -0.05147(15) 0.0185(5) Uani 1 1 d .
V10 V 0.46565(15) 0.58347(14) 0.28937(15) 0.0170(4) Uani 1 1 d .
V12 V 0.47628(16) 0.59212(14) 0.03825(15) 0.0169(4) Uani 1 1 d .
V4 V 0.80757(16) 0.25613(13) 0.45628(15) 0.0166(4) Uani 1 1 d .
V9 V 0.53255(15) 0.39968(14) 0.47105(14) 0.0155(4) Uani 1 1 d .
V6 V 0.82268(16) 0.27688(14) 0.19267(15) 0.0185(5) Uani 1 1 d .
V11 V 0.53337(16) 0.39281(13) 0.21759(15) 0.0182(5) Uani 1 1 d .
V2 V 0.79328(16) 0.24614(14) 0.70893(14) 0.0174(4) Uani 1 1 d .
V5 V 0.85697(16) 0.07335(14) 0.37872(15) 0.0178(5) Uani 1 1 d .
V3 V 0.86631(16) 0.05821(14) 0.63380(15) 0.0176(5) Uani 1 1 d .
V1 V 0.86153(15) 0.06125(14) 0.89059(15) 0.0177(5) Uani 1 1 d .
O5 O 0.7718(6) 0.1963(5) 0.6051(5) 0.0187(16) Uani 1 1 d .
O28 O 0.4427(6) 0.5311(5) 0.1881(5) 0.0212(17) Uani 1 1 d .
O15 O 0.8005(6) 0.2300(5) 0.0869(5) 0.0236(18) Uani 1 1 d .
O17 O 0.8862(6) 0.1255(5) -0.0186(6) 0.0232(18) Uani 1 1 d .
O20 O 0.6780(6) 0.3417(5) 0.4552(6) 0.029(2) Uani 1 1 d .
O23 O 0.4414(6) 0.5367(5) 0.4394(5) 0.0206(17) Uani 1 1 d .
O7 O 0.8822(6) 0.1120(5) 0.4841(6) 0.0226(17) Uani 1 1 d .
O24 O 0.3349(7) 0.6698(6) 0.2918(7) 0.0261(16) Uani 1 1 d .
O30 O 0.5432(6) 0.4455(5) 0.0683(6) 0.0281(19) Uani 1 1 d .
O14 O 0.9889(6) -0.0083(5) 0.1312(5) 0.0254(19) Uani 1 1 d .
O18 O 0.6461(6) 0.3167(6) -0.0362(6) 0.0281(18) Uani 1 1 d .
O12 O 0.8916(6) 0.1292(5) 0.2276(6) 0.0257(18) Uani 1 1 d .
O25 O 0.5301(6) 0.4347(5) 0.3321(6) 0.0282(19) Uani 1 1 d .
O6 O 0.9175(6) 0.3384(6) 0.4146(7) 0.036(2) Uani 1 1 d .
O9 O 0.9790(6) -0.0194(5) 0.3814(5) 0.0255(19) Uani 1 1 d .
O29 O 0.5936(6) 0.6663(6) -0.0084(6) 0.034(2) Uani 1 1 d .
O13 O 0.7481(6) 0.0026(6) 0.1892(6) 0.037(2) Uani 1 1 d .
O10 O 0.7952(6) 0.2240(5) 0.3442(5) 0.0224(17) Uani 1 1 d .
O22 O 0.5801(6) 0.6623(6) 0.2319(6) 0.035(2) Uani 1 1 d .
O21 O 0.4391(6) 0.3028(6) 0.5449(6) 0.034(2) Uani 1 1 d .
O8 O 0.7385(6) -0.0016(6) 0.4270(6) 0.0295(18) Uani 1 1 d .
O3 O 0.8570(6) 0.0961(5) 0.7502(6) 0.0257(18) Uani 1 1 d .
O19 O 0.7715(6) 0.1980(5) -0.1419(5) 0.0231(17) Uani 1 1 d .
O16 O 0.8852(7) 0.3621(5) -0.1253(6) 0.036(2) Uani 1 1 d .
O1 O 0.7695(7) -0.0382(6) 0.9642(6) 0.037(2) Uani 1 1 d .
O4 O 0.7838(7) -0.0497(6) 0.6825(6) 0.038(2) Uani 1 1 d .
O27 O 0.6863(6) 0.3554(6) 0.1970(6) 0.032(2) Uani 1 1 d .
O2 O 0.9072(6) 0.3246(5) 0.6517(6) 0.0317(19) Uani 1 1 d .
O26 O 0.4485(7) 0.2863(6) 0.2688(7) 0.044(2) Uani 1 1 d .
C6 C 0.1704(9) 0.3331(8) 0.6395(9) 0.025(2) Uani 1 1 d .
O11 O 0.9286(7) 0.3629(6) 0.1415(7) 0.042(2) Uani 1 1 d .
N2 N 0.1578(8) 0.3297(9) 0.8367(8) 0.035(2) Uani 1 1 d .
C10 C 0.1611(11) 0.2381(9) 0.7239(11) 0.046(4) Uani 1 1 d .
H10 H 0.1573 0.1727 0.7165 0.056 Uiso 1 1 calc R
C2 C 0.1663(11) 0.4361(9) 0.4487(10) 0.039(3) Uani 1 1 d .
H2 H 0.1597 0.5010 0.4588 0.047 Uiso 1 1 calc R
C1 C 0.1675(10) 0.4350(9) 0.3523(9) 0.035(3) Uani 1 1 d .
H1 H 0.1590 0.4999 0.2983 0.042 Uiso 1 1 calc R
C3 C 0.1751(9) 0.3384(8) 0.5313(9) 0.026(3) Uani 1 1 d .
C12 C 0.1502(12) 0.3270(11) 0.9425(10) 0.054(4) Uani 1 1 d .
H12A H 0.1637 0.2547 0.9876 0.081 Uiso 1 1 calc R
H12B H 0.0715 0.3495 0.9724 0.081 Uiso 1 1 calc R
H12C H 0.2106 0.3751 0.9365 0.081 Uiso 1 1 calc R
C9 C 0.1574(11) 0.2395(10) 0.8207(11) 0.049(4) Uani 1 1 d .
H9 H 0.1544 0.1739 0.8774 0.059 Uiso 1 1 calc R
C5 C 0.1899(11) 0.2500(10) 0.4084(11) 0.043(3) Uani 1 1 d .
H5 H 0.1981 0.1869 0.3948 0.052 Uiso 1 1 calc R
C4 C 0.1876(11) 0.2469(9) 0.5065(10) 0.045(3) Uani 1 1 d .
H4 H 0.1948 0.1802 0.5587 0.054 Uiso 1 1 calc R
N1 N 0.1802(8) 0.3447(9) 0.3340(8) 0.040(3) Uani 1 1 d .
C7 C 0.1747(11) 0.4296(9) 0.6559(11) 0.044(3) Uani 1 1 d .
H7 H 0.1820 0.4962 0.5996 0.053 Uiso 1 1 calc R
C11 C 0.1799(11) 0.3479(10) 0.2294(10) 0.052(4) Uani 1 1 d .
H11A H 0.2342 0.2948 0.2122 0.078 Uiso 1 1 calc R
H11B H 0.2057 0.4185 0.1765 0.078 Uiso 1 1 calc R
H11C H 0.0996 0.3325 0.2315 0.078 Uiso 1 1 calc R
C8 C 0.1679(12) 0.4247(11) 0.7552(12) 0.055(4) Uani 1 1 d .
H8 H 0.1703 0.4884 0.7659 0.066 Uiso 1 1 calc R
C15 C 0.4969(10) 0.9985(8) 0.0528(9) 0.029(3) Uani 1 1 d .
C14 C 0.5063(10) 0.9030(9) 0.1340(10) 0.037(3) Uani 1 1 d .
H14 H 0.5176 0.8393 0.1213 0.044 Uiso 1 1 calc R
N3 N 0.4871(8) 0.9889(8) 0.2524(8) 0.039(3) Uani 1 1 d .
C13 C 0.4996(10) 0.8983(10) 0.2343(10) 0.042(3) Uani 1 1 d .
H13 H 0.5038 0.8321 0.2884 0.051 Uiso 1 1 calc R
C17 C 0.4797(12) 1.0812(10) 0.1766(11) 0.051(4) Uani 1 1 d .
H17 H 0.4717 1.1439 0.1909 0.061 Uiso 1 1 calc R
C18 C 0.4856(10) 0.9869(10) 0.3571(9) 0.049(4) Uani 1 1 d .
H18A H 0.4430 1.0484 0.3675 0.073 Uiso 1 1 calc R
H18B H 0.5671 0.9892 0.3601 0.073 Uiso 1 1 calc R
H18C H 0.4456 0.9217 0.4117 0.073 Uiso 1 1 calc R
C16 C 0.4831(12) 1.0905(10) 0.0733(10) 0.047(3) Uani 1 1 d .
H16 H 0.4762 1.1574 0.0212 0.056 Uiso 1 1 calc R

loop_
_atom_site_aniso_label
_atom_site_aniso_U_11
_atom_site_aniso_U_22
_atom_site_aniso_U_33
_atom_site_aniso_U_23
_atom_site_aniso_U_13
_atom_site_aniso_U_12
V7 0.0209(10) 0.0186(9) 0.0135(10) -0.0082(8) -0.0092(8) 0.0093(8)
V8 0.0251(10) 0.0185(10) 0.0174(11) -0.0109(8) -0.0108(8) 0.0092(8)
V10 0.0223(10) 0.0173(9) 0.0166(10) -0.0105(8) -0.0098(8) 0.0082(8)
V12 0.0228(11) 0.0190(9) 0.0128(10) -0.0084(8) -0.0109(8) 0.0110(8)
V4 0.0208(10) 0.0166(9) 0.0165(11) -0.0100(8) -0.0076(8) 0.0063(8)
V9 0.0229(10) 0.0162(9) 0.0108(10) -0.0076(8) -0.0087(8) 0.0091(8)
V6 0.0260(11) 0.0196(10) 0.0162(10) -0.0111(8) -0.0121(9) 0.0103(8)
V11 0.0274(11) 0.0186(10) 0.0136(10) -0.0095(8) -0.0117(9) 0.0110(8)
V2 0.0234(10) 0.0186(9) 0.0146(10) -0.0097(8) -0.0107(8) 0.0116(8)
V5 0.0220(11) 0.0197(10) 0.0139(10) -0.0088(8) -0.0081(8) 0.0100(8)
V3 0.0246(11) 0.0183(9) 0.0141(10) -0.0101(8) -0.0083(8) 0.0072(8)
V1 0.0229(11) 0.0202(10) 0.0140(10) -0.0094(8) -0.0101(8) 0.0108(8)
O5 0.026(4) 0.021(4) 0.019(4) -0.015(3) -0.016(3) 0.016(3)
O28 0.022(4) 0.028(4) 0.013(4) -0.008(3) -0.007(3) 0.016(3)
O15 0.040(5) 0.028(4) 0.013(4) -0.018(3) -0.014(4) 0.017(3)
O17 0.032(4) 0.023(4) 0.023(5) -0.015(4) -0.016(4) 0.015(3)
O20 0.039(5) 0.032(4) 0.018(4) -0.012(4) -0.016(4) 0.021(4)
O23 0.025(4) 0.029(4) 0.015(4) -0.016(4) -0.011(3) 0.019(3)
O7 0.026(4) 0.028(4) 0.016(4) -0.009(3) -0.012(3) 0.018(3)
O24 0.034(4) 0.033(4) 0.024(4) -0.020(3) -0.019(3) 0.023(3)
O30 0.045(5) 0.025(4) 0.021(5) -0.014(4) -0.017(4) 0.017(4)
O14 0.034(4) 0.036(4) 0.018(5) -0.021(4) -0.015(4) 0.015(4)
O18 0.029(4) 0.043(5) 0.025(4) -0.027(4) -0.014(4) 0.028(4)
O12 0.034(4) 0.030(4) 0.025(5) -0.022(4) -0.014(4) 0.012(3)
O25 0.045(5) 0.030(4) 0.021(4) -0.018(4) -0.021(4) 0.025(4)
O6 0.030(4) 0.037(5) 0.044(5) -0.019(4) -0.013(4) 0.005(4)
O9 0.031(4) 0.036(4) 0.026(5) -0.027(4) -0.018(4) 0.023(3)
O29 0.030(4) 0.041(5) 0.030(5) -0.009(4) -0.011(4) 0.000(4)
O13 0.034(5) 0.034(4) 0.031(5) -0.005(4) -0.001(4) -0.013(4)
O10 0.038(4) 0.025(4) 0.014(4) -0.013(3) -0.020(3) 0.020(3)
O22 0.029(4) 0.048(5) 0.036(5) -0.022(4) -0.010(4) 0.002(4)
O21 0.029(4) 0.042(5) 0.026(5) -0.008(4) -0.005(4) -0.001(4)
O8 0.018(4) 0.038(4) 0.033(5) -0.017(4) -0.004(3) 0.007(3)
O3 0.045(5) 0.019(4) 0.020(4) -0.010(3) -0.024(4) 0.024(3)
O19 0.029(4) 0.032(4) 0.013(4) -0.010(3) -0.013(3) 0.013(3)
O16 0.049(5) 0.025(4) 0.028(5) -0.001(4) -0.015(4) -0.003(4)
O1 0.039(5) 0.030(4) 0.038(5) -0.014(4) -0.002(4) -0.007(4)
O4 0.058(5) 0.030(4) 0.030(5) -0.014(4) -0.010(4) -0.006(4)
O27 0.044(5) 0.047(5) 0.017(4) -0.021(4) -0.025(4) 0.031(4)
O2 0.036(5) 0.026(4) 0.028(5) -0.005(4) -0.012(4) 0.010(4)
O26 0.057(6) 0.038(5) 0.040(5) -0.015(4) -0.016(4) -0.010(4)
C6 0.019(6) 0.032(6) 0.022(6) -0.010(5) -0.004(5) 0.003(5)
O11 0.047(5) 0.032(5) 0.045(6) -0.010(4) -0.016(4) -0.005(4)
N2 0.028(5) 0.060(7) 0.017(5) -0.018(5) -0.001(4) 0.002(5)
C10 0.071(9) 0.015(6) 0.052(9) 0.000(6) -0.029(8) -0.009(6)
C2 0.054(8) 0.021(6) 0.041(8) -0.008(6) -0.017(7) 0.003(6)
C1 0.045(7) 0.020(6) 0.032(7) 0.001(5) -0.013(6) -0.006(5)
C3 0.019(6) 0.025(6) 0.031(7) -0.015(5) 0.005(5) -0.006(5)
C12 0.062(9) 0.069(10) 0.030(8) -0.024(7) -0.003(7) -0.005(7)
C9 0.054(9) 0.042(8) 0.059(10) -0.019(7) -0.031(8) 0.011(6)
C5 0.049(8) 0.041(8) 0.050(9) -0.028(7) -0.014(7) 0.002(6)
C4 0.068(9) 0.020(6) 0.042(8) -0.004(6) -0.019(7) 0.001(6)
N1 0.030(6) 0.064(8) 0.030(7) -0.025(6) -0.002(5) 0.000(5)
C7 0.061(9) 0.021(6) 0.056(9) -0.006(6) -0.037(8) 0.002(6)
C11 0.058(9) 0.057(9) 0.050(9) -0.022(8) -0.030(7) 0.013(7)
C8 0.057(9) 0.049(9) 0.059(10) -0.023(8) -0.010(8) -0.006(7)
C15 0.027(6) 0.018(5) 0.039(7) -0.003(6) -0.015(6) 0.007(5)
C14 0.045(8) 0.027(6) 0.039(8) -0.017(6) -0.008(6) 0.003(6)
N3 0.025(6) 0.048(7) 0.040(8) -0.013(6) -0.005(5) -0.007(5)
C13 0.045(8) 0.034(7) 0.031(8) 0.000(6) -0.002(6) 0.003(6)
C17 0.072(10) 0.025(7) 0.057(10) -0.017(7) -0.021(8) 0.014(7)
C18 0.043(8) 0.078(10) 0.031(8) -0.025(7) -0.009(6) -0.006(7)
C16 0.074(10) 0.041(8) 0.030(8) -0.015(6) -0.021(7) 0.008(7)

loop_
_atom_type_symbol
_atom_type_description
_atom_type_scat_dispersion_real
_atom_type_scat_dispersion_imag
_atom_type_scat_source
C C 0.0033 0.0016 'International Tables Vol C Tables 4.2.6.8 and 6.1.1.4'
H H 0.0000 0.0000 'International Tables Vol C Tables 4.2.6.8 and 6.1.1.4'
N N 0.0061 0.0033 'International Tables Vol C Tables 4.2.6.8 and 6.1.1.4'
O O 0.0106 0.0060 'International Tables Vol C Tables 4.2.6.8 and 6.1.1.4'
V V 0.3005 0.5294 'International Tables Vol C Tables 4.2.6.8 and 6.1.1.4'

loop_
_geom_angle_atom_site_label_1
_geom_angle_atom_site_label_2
_geom_angle_atom_site_label_3
_geom_angle
_geom_angle_site_symmetry_1
_geom_angle_site_symmetry_3
O13 V7 O14 104.6(4) . .
O13 V7 O12 106.8(4) . .
O14 V7 O12 94.8(3) . .
O13 V7 O17 107.8(4) . .
O14 V7 O17 94.3(3) . .
O12 V7 O17 140.6(3) . .
O13 V7 O15 105.6(3) . .
O14 V7 O15 149.9(3) . .
O12 V7 O15 77.2(3) . .
O17 V7 O15 75.9(3) . .
O13 V7 V8 105.0(3) . .
O14 V7 V8 131.4(2) . .
O12 V7 V8 112.2(2) . .
O17 V7 V8 39.9(2) . .
O15 V7 V8 36.9(2) . .
O13 V7 V6 109.3(3) . .
O14 V7 V6 128.7(2) . .
O12 V7 V6 39.1(2) . .
O17 V7 V6 110.2(2) . .
O15 V7 V6 38.1(2) . .
V8 V7 V6 74.17(6) . .
O16 V8 O18 106.2(4) . .
O16 V8 O15 106.5(4) . .
O18 V8 O15 96.6(3) . .
O16 V8 O19 106.0(4) . .
O18 V8 O19 92.0(3) . .
O15 V8 O19 142.3(3) . .
O16 V8 O17 110.2(4) . .
O18 V8 O17 143.5(3) . .
O15 V8 O17 76.6(3) . .
O19 V8 O17 74.8(3) . .
O16 V8 V7 120.1(3) . .
O18 V8 V7 121.7(3) . .
O15 V8 V7 39.7(2) . .
O19 V8 V7 106.0(2) . .
O17 V8 V7 37.8(2) . .
O16 V8 V1 113.2(3) . 1_554
O18 V8 V1 122.3(2) . 1_554
O15 V8 V1 110.0(2) . 1_554
O19 V8 V1 38.1(2) . 1_554
O17 V8 V1 36.7(2) . 1_554
V7 V8 V1 70.39(6) . 1_554
O22 V10 O24 106.0(4) . .
O22 V10 O23 107.5(4) . .
O24 V10 O23 92.6(3) . .
O22 V10 O28 107.2(4) . .
O24 V10 O28 96.9(3) . .
O23 V10 O28 139.8(3) . .
O22 V10 O25 105.9(4) . .
O24 V10 O25 148.1(3) . .
O23 V10 O25 75.5(3) . .
O28 V10 O25 76.0(3) . .
O22 V10 V9 105.3(3) . .
O24 V10 V9 129.3(3) . .
O23 V10 V9 39.86(18) . .
O28 V10 V9 110.6(2) . .
O25 V10 V9 36.4(2) . .
O22 V10 V11 105.2(3) . .
O24 V10 V11 132.5(2) . .
O23 V10 V11 110.9(2) . .
O28 V10 V11 39.46(19) . .
O25 V10 V11 37.3(2) . .
V9 V10 V11 73.49(6) . .
O29 V12 O18 104.9(4) . 2_665
O29 V12 O30 108.0(4) . 2_665
O18 V12 O30 95.2(3) 2_665 2_665
O29 V12 O28 108.3(4) . .
O18 V12 O28 95.1(3) 2_665 .
O30 V12 O28 138.0(3) 2_665 .
O29 V12 O30 102.6(3) . .
O18 V12 O30 152.4(3) 2_665 .
O30 V12 O30 76.0(3) 2_665 .
O28 V12 O30 76.1(3) . .
O29 V12 V12 109.5(3) . 2_665
O18 V12 V12 129.5(3) 2_665 2_665
O30 V12 V12 39.4(2) 2_665 2_665
O28 V12 V12 107.5(2) . 2_665
O30 V12 V12 36.6(2) . 2_665
O29 V12 V11 104.1(3) . .
O18 V12 V11 131.9(3) 2_665 .
O30 V12 V11 111.0(2) 2_665 .
O28 V12 V11 39.09(19) . .
O30 V12 V11 37.7(2) . .
V12 V12 V11 72.71(7) 2_665 .
O6 V4 O20 103.5(4) . .
O6 V4 O10 108.6(4) . .
O20 V4 O10 93.8(3) . .
O6 V4 O5 106.7(4) . .
O20 V4 O5 94.0(3) . .
O10 V4 O5 140.9(3) . .
O6 V4 O7 104.8(3) . .
O20 V4 O7 151.6(3) . .
O10 V4 O7 77.6(3) . .
O5 V4 O7 77.4(3) . .
O6 V4 V5 114.6(3) . .
O20 V4 V5 126.8(2) . .
O10 V4 V5 40.4(2) . .
O5 V4 V5 108.08(19) . .
O7 V4 V5 37.4(2) . .
O6 V4 V3 105.5(3) . .
O20 V4 V3 131.1(2) . .
O10 V4 V3 112.6(2) . .
O5 V4 V3 40.03(18) . .
O7 V4 V3 37.9(2) . .
V5 V4 V3 72.78(6) . .
O21 V9 O20 106.4(4) . .
O21 V9 O25 107.7(4) . .
O20 V9 O25 95.3(3) . .
O21 V9 O23 106.0(4) . 2_666
O20 V9 O23 93.1(3) . 2_666
O25 V9 O23 141.2(3) . 2_666
O21 V9 O23 108.2(3) . .
O20 V9 O23 145.3(3) . .
O25 V9 O23 76.8(3) . .
O23 V9 O23 75.0(3) 2_666 .
O21 V9 V10 119.3(3) . .
O20 V9 V10 121.7(3) . .
O25 V9 V10 39.3(2) . .
O23 V9 V10 106.0(2) 2_666 .
O23 V9 V10 38.3(2) . .
O21 V9 V9 111.8(3) . 2_666
O20 V9 V9 124.3(2) . 2_666
O25 V9 V9 109.3(2) . 2_666
O23 V9 V9 38.58(19) 2_666 2_666
O23 V9 V9 36.39(19) . 2_666
V10 V9 V9 70.25(7) . 2_666
O11 V6 O27 104.8(4) . .
O11 V6 O10 107.0(4) . .
O27 V6 O10 92.8(3) . .
O11 V6 O15 109.9(4) . .
O27 V6 O15 93.7(3) . .
O10 V6 O15 139.4(3) . .
O11 V6 O12 109.1(4) . .
O27 V6 O12 146.0(3) . .
O10 V6 O12 76.7(3) . .
O15 V6 O12 75.8(3) . .
O11 V6 V7 116.5(3) . .
O27 V6 V7 124.6(2) . .
O10 V6 V7 107.5(2) . .
O15 V6 V7 39.4(2) . .
O12 V6 V7 36.4(2) . .
O11 V6 V5 115.1(3) . .
O27 V6 V5 123.6(2) . .
O10 V6 V5 39.43(19) . .
O15 V6 V5 107.3(2) . .
O12 V6 V5 37.3(2) . .
V7 V6 V5 69.65(6) . .
O26 V11 O27 109.6(4) . .
O26 V11 O25 106.1(4) . .
O27 V11 O25 94.5(3) . .
O26 V11 O30 103.7(4) . .
O27 V11 O30 93.2(3) . .
O25 V11 O30 144.6(3) . .
O26 V11 O28 114.0(4) . .
O27 V11 O28 136.4(3) . .
O25 V11 O28 76.0(3) . .
O30 V11 O28 74.7(3) . .
O26 V11 V10 121.6(3) . .
O27 V11 V10 116.2(2) . .
O25 V11 V10 39.0(2) . .
O30 V11 V10 107.7(2) . .
O28 V11 V10 37.8(2) . .
O26 V11 V12 119.4(3) . .
O27 V11 V12 115.6(3) . .
O25 V11 V12 108.2(2) . .
O30 V11 V12 38.6(2) . .
O28 V11 V12 36.8(2) . .
V10 V11 V12 69.63(6) . .
O2 V2 O24 106.2(4) . 2_666
O2 V2 O19 107.3(4) . 1_556
O24 V2 O19 95.0(3) 2_666 1_556
O2 V2 O5 106.1(4) . .
O24 V2 O5 95.1(3) 2_666 .
O19 V2 O5 140.6(3) 1_556 .
O2 V2 O3 106.2(3) . .
O24 V2 O3 147.6(3) 2_666 .
O19 V2 O3 75.4(3) 1_556 .
O5 V2 O3 75.8(3) . .
O2 V2 V1 105.2(3) . .
O24 V2 V1 130.8(3) 2_666 .
O19 V2 V1 39.2(2) 1_556 .
O5 V2 V1 111.3(2) . .
O3 V2 V1 37.0(2) . .
O2 V2 V3 103.9(3) . .
O24 V2 V3 131.9(3) 2_666 .
O19 V2 V3 110.7(2) 1_556 .
O5 V2 V3 40.12(18) . .
O3 V2 V3 36.7(2) . .
V1 V2 V3 73.64(6) . .
O8 V5 O9 104.4(3) . .
O8 V5 O7 109.2(4) . .
O9 V5 O7 94.1(3) . .
O8 V5 O12 107.8(4) . .
O9 V5 O12 93.7(3) . .
O7 V5 O12 138.8(3) . .
O8 V5 O10 104.6(3) . .
O9 V5 O10 151.0(3) . .
O7 V5 O10 76.9(3) . .
O12 V5 O10 76.9(3) . .
O8 V5 V4 108.6(3) . .
O9 V5 V4 130.1(2) . .
O7 V5 V4 40.0(2) . .
O12 V5 V4 110.0(2) . .
O10 V5 V4 37.06(19) . .
O8 V5 V6 109.1(3) . .
O9 V5 V6 128.4(2) . .
O7 V5 V6 110.0(2) . .
O12 V5 V6 39.2(2) . .
O10 V5 V6 37.8(2) . .
V4 V5 V6 72.98(6) . .
O4 V3 O9 108.3(4) . 2_756
O4 V3 O3 105.3(4) . .
O9 V3 O3 93.8(3) 2_756 .
O4 V3 O7 104.2(4) . .
O9 V3 O7 93.8(3) 2_756 .
O3 V3 O7 145.5(3) . .
O4 V3 O5 114.0(4) . .
O9 V3 O5 137.8(3) 2_756 .
O3 V3 O5 76.2(3) . .
O7 V3 O5 75.6(3) . .
O4 V3 V4 119.1(3) . .
O9 V3 V4 117.8(2) 2_756 .
O3 V3 V4 108.9(2) . .
O7 V3 V4 39.19(19) . .
O5 V3 V4 36.9(2) . .
O4 V3 V2 122.0(3) . .
O9 V3 V2 115.8(2) 2_756 .
O3 V3 V2 39.19(19) . .
O7 V3 V2 108.3(2) . .
O5 V3 V2 38.05(19) . .
V4 V3 V2 69.97(6) . .
O1 V1 O14 107.7(4) . 2_756
O1 V1 O3 106.8(4) . .
O14 V1 O3 93.9(3) 2_756 .
O1 V1 O17 106.4(4) . 1_556
O14 V1 O17 93.9(3) 2_756 1_556
O3 V1 O17 141.7(3) . 1_556
O1 V1 O19 109.7(4) . 1_556
O14 V1 O19 142.5(3) 2_756 1_556
O3 V1 O19 76.3(3) . 1_556
O17 V1 O19 74.8(3) 1_556 1_556
O1 V1 V2 119.8(3) . .
O14 V1 V2 119.3(2) 2_756 .
O3 V1 V2 39.58(19) . .
O17 V1 V2 105.7(2) 1_556 .
O19 V1 V2 37.6(2) 1_556 .
O1 V1 V8 112.9(3) . 1_556
O14 V1 V8 123.6(2) 2_756 1_556
O3 V1 V8 109.3(2) . 1_556
O17 V1 V8 38.5(2) 1_556 1_556
O19 V1 V8 36.4(2) 1_556 1_556
V2 V1 V8 69.91(6) . 1_556
V4 O5 V2 134.0(4) . .
V4 O5 V3 103.1(3) . .
V2 O5 V3 101.8(3) . .
V12 O28 V10 132.9(4) . .
V12 O28 V11 104.1(3) . .
V10 O28 V11 102.8(3) . .
V8 O15 V6 149.7(4) . .
V8 O15 V7 103.4(3) . .
V6 O15 V7 102.4(3) . .
V7 O17 V1 135.6(4) . 1_554
V7 O17 V8 102.3(3) . .
V1 O17 V8 104.9(3) 1_554 .
V9 O20 V4 167.7(5) . .
V9 O23 V10 134.7(4) 2_666 .
V9 O23 V9 105.0(3) 2_666 .
V10 O23 V9 101.9(3) . .
V5 O7 V3 142.5(4) . .
V5 O7 V4 102.6(3) . .
V3 O7 V4 102.9(3) . .
V2 O24 V10 178.4(5) 2_666 .
V12 O30 V11 144.5(4) 2_665 .
V12 O30 V12 104.0(3) 2_665 .
V11 O30 V12 103.6(3) . .
V7 O14 V1 163.2(5) . 2_756
V12 O18 V8 162.6(5) 2_665 .
V7 O12 V5 135.0(4) . .
V7 O12 V6 104.5(3) . .
V5 O12 V6 103.5(3) . .
V9 O25 V11 150.7(4) . .
V9 O25 V10 104.2(3) . .
V11 O25 V10 103.7(3) . .
V5 O9 V3 155.3(4) . 2_756
V4 O10 V6 145.3(4) . .
V4 O10 V5 102.5(3) . .
V6 O10 V5 102.7(3) . .
V1 O3 V3 152.0(4) . .
V1 O3 V2 103.4(3) . .
V3 O3 V2 104.1(3) . .
V8 O19 V2 134.5(4) . 1_554
V8 O19 V1 105.5(3) . 1_554
V2 O19 V1 103.2(3) 1_554 1_554
V11 O27 V6 162.7(5) . .
C10 C6 C7 117.8(11) . .
C10 C6 C3 122.4(10) . .
C7 C6 C3 119.8(10) . .
C9 N2 C8 119.4(12) . .
C9 N2 C12 120.9(12) . .
C8 N2 C12 119.7(11) . .
C6 C10 C9 119.2(11) . .
C1 C2 C3 119.2(10) . .
N1 C1 C2 122.1(11) . .
C4 C3 C2 115.4(11) . .
C4 C3 C6 122.5(11) . .
C2 C3 C6 122.1(10) . .
N2 C9 C10 123.0(13) . .
N1 C5 C4 118.4(11) . .
C5 C4 C3 123.3(11) . .
C5 N1 C1 121.5(11) . .
C5 N1 C11 118.5(11) . .
C1 N1 C11 120.0(11) . .
C8 C7 C6 119.7(12) . .
N2 C8 C7 120.9(12) . .
C16 C15 C14 117.4(11) . .
C16 C15 C15 121.3(13) . 2_675
C14 C15 C15 121.2(12) . 2_675
C15 C14 C13 122.1(11) . .
C17 N3 C13 119.9(12) . .
C17 N3 C18 119.5(11) . .
C13 N3 C18 120.6(11) . .
N3 C13 C14 119.5(12) . .
N3 C17 C16 123.0(12) . .
C15 C16 C17 118.0(12) . .

loop_
_geom_bond_atom_site_label_1
_geom_bond_atom_site_label_2
_geom_bond_distance
_geom_bond_site_symmetry_2
V7 O13 1.591(7) .
V7 O14 1.781(7) .
V7 O12 1.873(7) .
V7 O17 1.898(7) .
V7 O15 1.988(7) .
V7 V8 3.026(3) .
V7 V6 3.057(2) .
V8 O16 1.584(7) .
V8 O18 1.792(7) .
V8 O15 1.867(7) .
V8 O19 1.902(7) .
V8 O17 1.987(7) .
V8 V1 3.088(2) 1_554
V10 O22 1.583(7) .
V10 O24 1.814(7) .
V10 O23 1.920(7) .
V10 O28 1.925(7) .
V10 O25 1.985(7) .
V10 V9 3.035(3) .
V10 V11 3.066(3) .
V12 O29 1.578(7) .
V12 O18 1.778(6) 2_665
V12 O30 1.855(7) 2_665
V12 O28 1.897(7) .
V12 O30 1.974(7) .
V12 V12 3.017(3) 2_665
V12 V11 3.073(3) .
V4 O6 1.584(7) .
V4 O20 1.797(7) .
V4 O10 1.857(7) .
V4 O5 1.882(7) .
V4 O7 1.981(6) .
V4 V5 3.008(2) .
V4 V3 3.056(3) .
V9 O21 1.583(7) .
V9 O20 1.774(7) .
V9 O25 1.859(7) .
V9 O23 1.891(7) 2_666
V9 O23 1.988(6) .
V9 V9 3.079(3) 2_666
V6 O11 1.569(7) .
V6 O27 1.809(7) .
V6 O10 1.929(7) .
V6 O15 1.933(7) .
V6 O12 1.992(7) .
V6 V5 3.067(2) .
V11 O26 1.606(7) .
V11 O27 1.763(7) .
V11 O25 1.913(7) .
V11 O30 1.935(8) .
V11 O28 1.998(6) .
V2 O2 1.575(7) .
V2 O24 1.774(7) 2_666
V2 O19 1.911(7) 1_556
V2 O5 1.930(6) .
V2 O3 1.997(6) .
V2 V1 3.048(3) .
V2 V3 3.065(2) .
V5 O8 1.593(7) .
V5 O9 1.787(6) .
V5 O7 1.873(7) .
V5 O12 1.913(8) .
V5 O10 1.998(7) .
V3 O4 1.609(7) .
V3 O9 1.789(7) 2_756
V3 O3 1.889(7) .
V3 O7 1.926(7) .
V3 O5 2.018(6) .
V1 O1 1.596(7) .
V1 O14 1.792(7) 2_756
V1 O3 1.887(7) .
V1 O17 1.908(7) 1_556
V1 O19 1.979(7) 1_556
V1 V8 3.088(2) 1_556
O17 V1 1.908(7) 1_554
O23 V9 1.891(7) 2_666
O24 V2 1.774(7) 2_666
O30 V12 1.855(7) 2_665
O14 V1 1.792(7) 2_756
O18 V12 1.778(6) 2_665
O9 V3 1.789(7) 2_756
O19 V2 1.911(7) 1_554
O19 V1 1.979(7) 1_554
C6 C10 1.357(14) .
C6 C7 1.411(14) .
C6 C3 1.501(15) .
N2 C9 1.317(14) .
N2 C8 1.335(15) .
N2 C12 1.473(14) .
C10 C9 1.377(17) .
C2 C1 1.378(16) .
C2 C3 1.399(15) .
C1 N1 1.323(13) .
C3 C4 1.390(14) .
C5 N1 1.320(15) .
C5 C4 1.376(16) .
N1 C11 1.477(15) .
C7 C8 1.371(18) .
C15 C16 1.362(15) .
C15 C14 1.373(15) .
C15 C15 1.47(2) 2_675
C14 C13 1.387(16) .
N3 C17 1.305(14) .
N3 C13 1.325(13) .
N3 C18 1.477(14) .
C17 C16 1.417(17) .
